data_4034810
loop_
_publ_author_name
'Camps, Pelayo'
'Lozano, David'
'Barbaraci, Carla'
'Font-Bardia, Merce'
'Luque, F. Javier'
'Estarellas, Carolina'

_publ_section_title
;
 Generation and Reactions of an Octacyclic Hindered Pyramidalized Alkene.
;
_journal_issue 10
_journal_name_full 'The Journal of organic chemistry'
_journal_page_first 5420
_journal_page_last 5430
_journal_paper_doi 10.1021/acs.joc.8b00212
_journal_volume 83
_journal_year 2018
_chemical_formula_moiety 'C38 H36'
_chemical_formula_sum 'C38 H36'
_chemical_formula_weight 492.67
_space_group_crystal_system triclinic
_space_group_IT_number 2
_space_group_name_Hall '-P 1'
_space_group_name_H-M_alt 'P -1'
_atom_sites_solution_hydrogens geom
_audit_creation_method SHELXL-2012
_cell_angle_alpha 77.556(2)
_cell_angle_beta 86.847(2)
_cell_angle_gamma 77.599(2)
_cell_formula_units_Z 2
_cell_length_a 7.3827(3)
_cell_length_b 11.4509(5)
_cell_length_c 14.5547(6)
_cell_measurement_reflns_used 9925
_cell_measurement_temperature 100(2)
_cell_measurement_theta_max 30.64
_cell_measurement_theta_min 3.18
_cell_volume 1173.44(9)
_computing_cell_refinement 'Bruker SAINT'
_computing_data_collection 'Bruker APEX2'
_computing_data_reduction 'Bruker SAINT'
_computing_molecular_graphics 'Bruker SHELXTL'
_computing_publication_material 'Bruker SHELXTL'
_computing_structure_refinement 'SHELXL-2014 (Sheldrick 2014)'
_computing_structure_solution 'SHELXS-97 (Sheldrick 2008)'
_diffrn_ambient_temperature 100(2)
_diffrn_measured_fraction_theta_full 0.997
_diffrn_measured_fraction_theta_max 0.994
_diffrn_measurement_device_type 'D8 Venture'
_diffrn_measurement_method '\f and \w scans'
_diffrn_radiation_type MoK\a
_diffrn_radiation_wavelength 0.71073
_diffrn_reflns_av_R_equivalents 0.0419
_diffrn_reflns_av_unetI/netI 0.0251
_diffrn_reflns_Laue_measured_fraction_full 0.997
_diffrn_reflns_Laue_measured_fraction_max 0.994
_diffrn_reflns_limit_h_max 10
_diffrn_reflns_limit_h_min -10
_diffrn_reflns_limit_k_max 16
_diffrn_reflns_limit_k_min -16
_diffrn_reflns_limit_l_max 20
_diffrn_reflns_limit_l_min -20
_diffrn_reflns_number 64261
_diffrn_reflns_point_group_measured_fraction_full 0.997
_diffrn_reflns_point_group_measured_fraction_max 0.994
_diffrn_reflns_theta_full 25.242
_diffrn_reflns_theta_max 30.657
_diffrn_reflns_theta_min 2.825
_diffrn_source microfocus
_exptl_absorpt_coefficient_mu 0.078
_exptl_absorpt_correction_T_max 0.7461
_exptl_absorpt_correction_T_min 0.7149
_exptl_absorpt_correction_type multi-scan
_exptl_absorpt_process_details sadabs
_exptl_crystal_colour colourless
_exptl_crystal_density_diffrn 1.394
_exptl_crystal_description plate
_exptl_crystal_F_000 528
_exptl_crystal_size_max 0.307
_exptl_crystal_size_mid 0.204
_exptl_crystal_size_min 0.062
_refine_diff_density_max 0.414
_refine_diff_density_min -0.240
_refine_diff_density_rms 0.058
_refine_ls_extinction_method none
_refine_ls_goodness_of_fit_ref 1.018
_refine_ls_hydrogen_treatment constr
_refine_ls_matrix_type full
_refine_ls_number_parameters 343
_refine_ls_number_reflns 7215
_refine_ls_number_restraints 0
_refine_ls_restrained_S_all 1.018
_refine_ls_R_factor_all 0.0588
_refine_ls_R_factor_gt 0.0445
_refine_ls_shift/su_max 0.000
_refine_ls_shift/su_mean 0.000
_refine_ls_structure_factor_coef Fsqd
_refine_ls_weighting_details
;
 w=1/[\s^2^(Fo^2^)+(0.0642P)^2^+0.5731P]
 where P=(Fo^2^+2Fc^2^)/3
;
_refine_ls_weighting_scheme calc
_refine_ls_wR_factor_gt 0.1156
_refine_ls_wR_factor_ref 0.1241
_reflns_Friedel_coverage 0.000
_reflns_number_gt 5824
_reflns_number_total 7215
_reflns_threshold_expression 'I > 2\s(I)'
_cod_data_source_file jo8b00212_si_003.cif
_cod_data_source_block mo_D28VB35A_0m_a
_cod_database_code 4034810
_shelx_space_group_comment
;
The symmetry employed for this shelxl refinement is uniquely defined
by the following loop, which should always be used as a source of
symmetry information in preference to the above space-group names.
They are only intended as comments.
;
_shelxl_version_number 2012-9

loop_
_space_group_symop_operation_xyz
'x, y, z'
'-x, -y, -z'

loop_
_atom_site_label
_atom_site_type_symbol
_atom_site_fract_x
_atom_site_fract_y
_atom_site_fract_z
_atom_site_U_iso_or_equiv
_atom_site_adp_type
_atom_site_occupancy
_atom_site_site_symmetry_order
_atom_site_calc_flag
_atom_site_refinement_flags_posn
_atom_site_refinement_flags_adp
C1A C -0.31356(15) 0.65014(10) 0.12325(8) 0.0139(2) Uani 1 1 d . .
H1A H -0.4449 0.6627 0.1220 0.017 Uiso 1 1 calc R U
C2A C -0.19613(15) 0.61564(10) 0.05620(8) 0.0135(2) Uani 1 1 d . .
H2A H -0.2288 0.5996 -0.0014 0.016 Uiso 1 1 calc R U
C3A C -0.00176(15) 0.60688(9) 0.08886(7) 0.01078(19) Uani 1 1 d . .
H3A H 0.0955 0.6112 0.0383 0.013 Uiso 1 1 calc R U
C4A C 0.03986(14) 0.49336(9) 0.17227(7) 0.00860(19) Uani 1 1 d . .
H4A H 0.0210 0.4165 0.1556 0.010 Uiso 1 1 calc R U
C5A C -0.09804(14) 0.53489(9) 0.25151(7) 0.00900(19) Uani 1 1 d . .
H5A H -0.1846 0.4784 0.2745 0.011 Uiso 1 1 calc R U
C6A C -0.19982(15) 0.66562(9) 0.20158(8) 0.0116(2) Uani 1 1 d . .
H6A H -0.2673 0.7189 0.2440 0.014 Uiso 1 1 calc R U
C7A C -0.03602(15) 0.71125(9) 0.14435(8) 0.0115(2) Uani 1 1 d . .
H7A H -0.0784 0.7930 0.1020 0.014 Uiso 1 1 calc R U
C8A C 0.12736(15) 0.71055(9) 0.20436(8) 0.0116(2) Uani 1 1 d . .
H8AA H 0.0897 0.7731 0.2431 0.014 Uiso 1 1 calc R U
H8AB H 0.2306 0.7327 0.1626 0.014 Uiso 1 1 calc R U
C9A C 0.19489(14) 0.58607(9) 0.26871(7) 0.00885(19) Uani 1 1 d . .
C10A C 0.23086(14) 0.47937(9) 0.21489(7) 0.00759(18) Uani 1 1 d . .
H10A H 0.3336 0.4829 0.1673 0.009 Uiso 1 1 calc R U
C11A C 0.27177(13) 0.36913(9) 0.29743(7) 0.00708(18) Uani 1 1 d . .
C12A C 0.13367(14) 0.41282(9) 0.37787(7) 0.00813(18) Uani 1 1 d . .
C13A C 0.03325(14) 0.54025(9) 0.32825(7) 0.00890(19) Uani 1 1 d . .
H13A H -0.0256 0.5937 0.3724 0.011 Uiso 1 1 calc R U
C14A C 0.36025(15) 0.58522(10) 0.32880(8) 0.0109(2) Uani 1 1 d . .
H14A H 0.4632 0.6072 0.2868 0.013 Uiso 1 1 calc R U
H14B H 0.3232 0.6479 0.3675 0.013 Uiso 1 1 calc R U
C15A C 0.42857(14) 0.46029(10) 0.39366(7) 0.01010(19) Uani 1 1 d . .
H15A H 0.5370 0.4592 0.4323 0.012 Uiso 1 1 calc R U
C16A C 0.26836(15) 0.41739(10) 0.45389(7) 0.01026(19) Uani 1 1 d . .
H16A H 0.2138 0.4681 0.5006 0.012 Uiso 1 1 calc R U
C17A C 0.46376(14) 0.35477(9) 0.34066(7) 0.00829(18) Uani 1 1 d . .
H17A H 0.5699 0.3539 0.2949 0.010 Uiso 1 1 calc R U
C18A C 0.47290(14) 0.23655(9) 0.41637(7) 0.00927(19) Uani 1 1 d . .
H18A H 0.6012 0.1967 0.4393 0.011 Uiso 1 1 calc R U
C19A C 0.37517(14) 0.15255(9) 0.37652(7) 0.00815(18) Uani 1 1 d . .
C20A C 0.23941(13) 0.24144(9) 0.29671(7) 0.00689(18) Uani 1 1 d . .
C21A C 0.33657(15) 0.28051(10) 0.49503(7) 0.01065(19) Uani 1 1 d . .
H21A H 0.3956 0.2633 0.5581 0.013 Uiso 1 1 calc R U
C22A C 0.16887(15) 0.21900(10) 0.49465(7) 0.01073(19) Uani 1 1 d . .
H22A H 0.1080 0.2008 0.5577 0.013 Uiso 1 1 calc R U
C23A C 0.03460(14) 0.30700(9) 0.41668(7) 0.00919(19) Uani 1 1 d . .
H23A H -0.0944 0.3339 0.4400 0.011 Uiso 1 1 calc R U
C24A C 0.04631(14) 0.23146(9) 0.33975(7) 0.00831(18) Uani 1 1 d . .
H24A H -0.0583 0.2579 0.2941 0.010 Uiso 1 1 calc R U
C25A C 0.08001(15) 0.09645(9) 0.39143(7) 0.01027(19) Uani 1 1 d . .
H25A H -0.0296 0.0758 0.4299 0.012 Uiso 1 1 calc R U
C26A C 0.23822(14) 0.10558(9) 0.45209(7) 0.01014(19) Uani 1 1 d . .
H26A H 0.2913 0.0289 0.4981 0.012 Uiso 1 1 calc R U
C27A C 0.15084(15) 0.00832(9) 0.32535(8) 0.0113(2) Uani 1 1 d . .
H27A H 0.0493 0.0098 0.2832 0.014 Uiso 1 1 calc R U
H27B H 0.1869 -0.0758 0.3632 0.014 Uiso 1 1 calc R U
C28A C 0.31766(14) 0.04119(9) 0.26557(7) 0.00907(19) Uani 1 1 d . .
C29A C 0.28330(14) 0.17792(9) 0.21329(7) 0.00779(18) Uani 1 1 d . .
H29A H 0.1823 0.2011 0.1656 0.009 Uiso 1 1 calc R U
C30A C 0.47759(14) 0.05340(9) 0.32570(7) 0.00879(19) Uani 1 1 d . .
H30A H 0.5351 -0.0246 0.3691 0.011 Uiso 1 1 calc R U
C31A C 0.61129(14) 0.10216(9) 0.24963(7) 0.00875(19) Uani 1 1 d . .
H31A H 0.6967 0.1457 0.2734 0.010 Uiso 1 1 calc R U
C32A C 0.71529(15) 0.00022(10) 0.19821(8) 0.0115(2) Uani 1 1 d . .
H32A H 0.7817 -0.0767 0.2398 0.014 Uiso 1 1 calc R U
C33A C 0.55339(15) -0.01310(10) 0.14052(8) 0.0119(2) Uani 1 1 d . .
H33A H 0.5974 -0.0704 0.0971 0.014 Uiso 1 1 calc R U
C34A C 0.38737(15) -0.04628(9) 0.19950(8) 0.0121(2) Uani 1 1 d . .
H34A H 0.4232 -0.1306 0.2371 0.014 Uiso 1 1 calc R U
H34B H 0.2858 -0.0442 0.1571 0.014 Uiso 1 1 calc R U
C35A C 0.47570(14) 0.18811(9) 0.17108(7) 0.00856(18) Uani 1 1 d . .
H35A H 0.4949 0.2740 0.1554 0.010 Uiso 1 1 calc R U
C36A C 0.51960(15) 0.12195(10) 0.08683(7) 0.0115(2) Uani 1 1 d . .
H36A H 0.4237 0.1459 0.0365 0.014 Uiso 1 1 calc R U
C37A C 0.71456(16) 0.13225(10) 0.05409(8) 0.0146(2) Uani 1 1 d . .
H37A H 0.7482 0.1813 -0.0030 0.018 Uiso 1 1 calc R U
C38A C 0.83109(16) 0.05993(10) 0.11992(8) 0.0144(2) Uani 1 1 d . .
H38A H 0.9625 0.0481 0.1181 0.017 Uiso 1 1 calc R U

loop_
_atom_site_aniso_label
_atom_site_aniso_U_11
_atom_site_aniso_U_22
_atom_site_aniso_U_33
_atom_site_aniso_U_23
_atom_site_aniso_U_13
_atom_site_aniso_U_12
C1A 0.0122(5) 0.0097(5) 0.0167(5) 0.0005(4) -0.0018(4) 0.0017(4)
C2A 0.0144(5) 0.0096(5) 0.0136(5) 0.0004(4) -0.0026(4) 0.0013(4)
C3A 0.0122(5) 0.0074(4) 0.0108(5) -0.0002(4) 0.0011(4) 0.0001(4)
C4A 0.0096(4) 0.0058(4) 0.0095(4) -0.0011(3) 0.0008(3) -0.0006(3)
C5A 0.0083(4) 0.0070(4) 0.0111(5) -0.0021(3) 0.0018(3) -0.0007(3)
C6A 0.0109(5) 0.0079(4) 0.0145(5) -0.0020(4) 0.0025(4) 0.0004(4)
C7A 0.0124(5) 0.0062(4) 0.0140(5) -0.0007(4) 0.0030(4) -0.0003(4)
C8A 0.0135(5) 0.0061(4) 0.0153(5) -0.0030(4) 0.0041(4) -0.0024(4)
C9A 0.0102(4) 0.0068(4) 0.0105(4) -0.0031(3) 0.0030(3) -0.0032(3)
C10A 0.0084(4) 0.0062(4) 0.0083(4) -0.0020(3) 0.0018(3) -0.0018(3)
C11A 0.0080(4) 0.0060(4) 0.0077(4) -0.0020(3) 0.0004(3) -0.0019(3)
C12A 0.0092(4) 0.0078(4) 0.0082(4) -0.0027(3) 0.0022(3) -0.0029(3)
C13A 0.0102(4) 0.0069(4) 0.0099(4) -0.0031(3) 0.0032(3) -0.0020(3)
C14A 0.0130(5) 0.0093(4) 0.0128(5) -0.0053(4) 0.0025(4) -0.0049(4)
C15A 0.0110(4) 0.0107(4) 0.0108(5) -0.0049(4) 0.0006(4) -0.0046(4)
C16A 0.0126(5) 0.0110(5) 0.0087(4) -0.0043(4) 0.0014(4) -0.0039(4)
C17A 0.0087(4) 0.0085(4) 0.0088(4) -0.0032(3) -0.0001(3) -0.0028(3)
C18A 0.0099(4) 0.0095(4) 0.0090(4) -0.0027(4) -0.0014(3) -0.0021(4)
C19A 0.0087(4) 0.0079(4) 0.0080(4) -0.0012(3) -0.0018(3) -0.0022(3)
C20A 0.0078(4) 0.0051(4) 0.0077(4) -0.0007(3) -0.0012(3) -0.0016(3)
C21A 0.0134(5) 0.0117(5) 0.0077(4) -0.0022(4) -0.0010(4) -0.0038(4)
C22A 0.0131(5) 0.0114(5) 0.0078(4) -0.0008(4) 0.0008(4) -0.0043(4)
C23A 0.0100(4) 0.0091(4) 0.0084(4) -0.0010(3) 0.0014(3) -0.0030(4)
C24A 0.0084(4) 0.0071(4) 0.0095(4) -0.0005(3) -0.0006(3) -0.0027(3)
C25A 0.0115(4) 0.0080(4) 0.0112(5) 0.0006(4) -0.0008(4) -0.0043(4)
C26A 0.0117(4) 0.0090(4) 0.0092(4) 0.0010(3) -0.0016(4) -0.0034(4)
C27A 0.0124(5) 0.0074(4) 0.0146(5) -0.0010(4) -0.0033(4) -0.0034(4)
C28A 0.0106(4) 0.0052(4) 0.0116(5) -0.0016(3) -0.0033(3) -0.0014(3)
C29A 0.0090(4) 0.0057(4) 0.0088(4) -0.0020(3) -0.0023(3) -0.0008(3)
C30A 0.0098(4) 0.0067(4) 0.0095(4) -0.0009(3) -0.0034(3) -0.0008(3)
C31A 0.0093(4) 0.0072(4) 0.0100(4) -0.0031(3) -0.0024(3) -0.0003(3)
C32A 0.0116(5) 0.0094(4) 0.0129(5) -0.0038(4) -0.0033(4) 0.0016(4)
C33A 0.0132(5) 0.0093(4) 0.0135(5) -0.0058(4) -0.0044(4) 0.0016(4)
C34A 0.0133(5) 0.0071(4) 0.0165(5) -0.0045(4) -0.0054(4) -0.0002(4)
C35A 0.0096(4) 0.0071(4) 0.0087(4) -0.0025(3) -0.0015(3) 0.0002(3)
C36A 0.0135(5) 0.0103(5) 0.0099(5) -0.0043(4) -0.0020(4) 0.0021(4)
C37A 0.0165(5) 0.0148(5) 0.0116(5) -0.0052(4) 0.0024(4) 0.0006(4)
C38A 0.0125(5) 0.0151(5) 0.0155(5) -0.0070(4) 0.0015(4) 0.0007(4)

loop_
_atom_type_symbol
_atom_type_description
_atom_type_scat_dispersion_real
_atom_type_scat_dispersion_imag
_atom_type_scat_source
C C 0.0033 0.0016 'International Tables Vol C Tables 4.2.6.8 and 6.1.1.4'
H H 0.0000 0.0000 'International Tables Vol C Tables 4.2.6.8 and 6.1.1.4'

loop_
_geom_angle_atom_site_label_1
_geom_angle_atom_site_label_2
_geom_angle_atom_site_label_3
_geom_angle
C2A C1A C6A 107.78(10)
C2A C1A H1A 126.1
C6A C1A H1A 126.1
C1A C2A C3A 107.43(10)
C1A C2A H2A 126.3
C3A C2A H2A 126.3
C2A C3A C7A 100.73(8)
C2A C3A C4A 106.85(8)
C7A C3A C4A 99.92(8)
C2A C3A H3A 115.7
C7A C3A H3A 115.7
C4A C3A H3A 115.7
C10A C4A C3A 111.48(8)
C10A C4A C5A 102.85(8)
C3A C4A C5A 102.57(8)
C10A C4A H4A 113.0
C3A C4A H4A 113.0
C5A C4A H4A 113.0
C13A C5A C6A 111.50(8)
C13A C5A C4A 102.97(8)
C6A C5A C4A 102.30(8)
C13A C5A H5A 113.0
C6A C5A H5A 113.0
C4A C5A H5A 113.0
C1A C6A C7A 100.63(9)
C1A C6A C5A 107.04(8)
C7A C6A C5A 99.96(8)
C1A C6A H6A 115.7
C7A C6A H6A 115.7
C5A C6A H6A 115.7
C8A C7A C6A 114.04(9)
C8A C7A C3A 114.08(8)
C6A C7A C3A 93.11(8)
C8A C7A H7A 111.5
C6A C7A H7A 111.5
C3A C7A H7A 111.5
C7A C8A C9A 112.14(8)
C7A C8A H8AA 109.2
C9A C8A H8AA 109.2
C7A C8A H8AB 109.2
C9A C8A H8AB 109.2
H8AA C8A H8AB 107.9
C8A C9A C14A 112.12(8)
C8A C9A C13A 111.39(8)
C14A C9A C13A 112.90(8)
C8A C9A C10A 112.62(8)
C14A C9A C10A 113.06(8)
C13A C9A C10A 93.48(7)
C11A C10A C4A 111.81(8)
C11A C10A C9A 100.41(8)
C4A C10A C9A 101.65(8)
C11A C10A H10A 113.9
C4A C10A H10A 113.9
C9A C10A H10A 113.9
C10A C11A C20A 124.72(8)
C10A C11A C17A 112.00(8)
C20A C11A C17A 108.42(8)
C10A C11A C12A 102.69(8)
C20A C11A C12A 103.92(8)
C17A C11A C12A 102.15(8)
C13A C12A C23A 123.50(9)
C13A C12A C16A 112.43(8)
C23A C12A C16A 107.88(8)
C13A C12A C11A 102.36(8)
C23A C12A C11A 105.66(8)
C16A C12A C11A 102.56(8)
C12A C13A C5A 112.07(8)
C12A C13A C9A 100.46(8)
C5A C13A C9A 101.79(8)
C12A C13A H13A 113.7
C5A C13A H13A 113.7
C9A C13A H13A 113.7
C15A C14A C9A 112.31(8)
C15A C14A H14A 109.1
C9A C14A H14A 109.1
C15A C14A H14B 109.1
C9A C14A H14B 109.1
H14A C14A H14B 107.9
C14A C15A C16A 110.80(9)
C14A C15A C17A 112.54(8)
C16A C15A C17A 94.72(8)
C14A C15A H15A 112.5
C16A C15A H15A 112.5
C17A C15A H15A 112.5
C21A C16A C15A 106.51(8)
C21A C16A C12A 100.90(8)
C15A C16A C12A 101.71(8)
C21A C16A H16A 115.3
C15A C16A H16A 115.3
C12A C16A H16A 115.3
C15A C17A C18A 106.18(8)
C15A C17A C11A 101.73(8)
C18A C17A C11A 101.20(8)
C15A C17A H17A 115.3
C18A C17A H17A 115.3
C11A C17A H17A 115.3
C19A C18A C17A 107.29(8)
C19A C18A C21A 104.47(8)
C17A C18A C21A 102.87(8)
C19A C18A H18A 113.7
C17A C18A H18A 113.7
C21A C18A H18A 113.7
C30A C19A C18A 123.41(9)
C30A C19A C26A 112.56(8)
C18A C19A C26A 107.89(8)
C30A C19A C20A 102.49(8)
C18A C19A C20A 105.49(8)
C26A C19A C20A 102.55(8)
C29A C20A C11A 124.63(8)
C29A C20A C24A 112.05(8)
C11A C20A C24A 108.49(8)
C29A C20A C19A 102.58(8)
C11A C20A C19A 104.00(8)
C24A C20A C19A 102.15(8)
C16A C21A C22A 106.79(8)
C16A C21A C18A 102.90(8)
C22A C21A C18A 105.47(8)
C16A C21A H21A 113.6
C22A C21A H21A 113.6
C18A C21A H21A 113.6
C26A C22A C21A 106.83(8)
C26A C22A C23A 102.91(8)
C21A C22A C23A 105.51(8)
C26A C22A H22A 113.6
C21A C22A H22A 113.6
C23A C22A H22A 113.6
C12A C23A C24A 107.17(8)
C12A C23A C22A 104.42(8)
C24A C23A C22A 102.81(8)
C12A C23A H23A 113.8
C24A C23A H23A 113.8
C22A C23A H23A 113.8
C25A C24A C20A 101.73(8)
C25A C24A C23A 106.18(8)
C20A C24A C23A 101.17(8)
C25A C24A H24A 115.3
C20A C24A H24A 115.3
C23A C24A H24A 115.3
C27A C25A C26A 110.76(9)
C27A C25A C24A 112.51(8)
C26A C25A C24A 94.70(8)
C27A C25A H25A 112.5
C26A C25A H25A 112.5
C24A C25A H25A 112.5
C22A C26A C25A 106.62(8)
C22A C26A C19A 100.91(8)
C25A C26A C19A 101.68(8)
C22A C26A H26A 115.3
C25A C26A H26A 115.3
C19A C26A H26A 115.3
C25A C27A C28A 112.41(8)
C25A C27A H27A 109.1
C28A C27A H27A 109.1
C25A C27A H27B 109.1
C28A C27A H27B 109.1
H27A C27A H27B 107.9
C34A C28A C27A 112.32(8)
C34A C28A C30A 111.45(8)
C27A C28A C30A 112.82(8)
C34A C28A C29A 112.41(8)
C27A C28A C29A 113.07(8)
C30A C28A C29A 93.46(7)
C20A C29A C35A 111.67(8)
C20A C29A C28A 100.51(8)
C35A C29A C28A 101.67(8)
C20A C29A H29A 113.9
C35A C29A H29A 113.9
C28A C29A H29A 113.9
C19A C30A C31A 111.91(8)
C19A C30A C28A 100.33(8)
C31A C30A C28A 101.92(8)
C19A C30A H30A 113.8
C31A C30A H30A 113.8
C28A C30A H30A 113.8
C30A C31A C32A 111.51(8)
C30A C31A C35A 102.91(8)
C32A C31A C35A 102.32(8)
C30A C31A H31A 113.1
C32A C31A H31A 113.1
C35A C31A H31A 113.1
C38A C32A C33A 100.38(9)
C38A C32A C31A 107.23(9)
C33A C32A C31A 99.82(8)
C38A C32A H32A 115.7
C33A C32A H32A 115.7
C31A C32A H32A 115.7
C34A C33A C36A 113.66(9)
C34A C33A C32A 114.51(9)
C36A C33A C32A 93.31(8)
C34A C33A H33A 111.4
C36A C33A H33A 111.4
C32A C33A H33A 111.4
C33A C34A C28A 111.97(9)
C33A C34A H34A 109.2
C28A C34A H34A 109.2
C33A C34A H34B 109.2
C28A C34A H34B 109.2
H34A C34A H34B 107.9
C29A C35A C36A 111.19(8)
C29A C35A C31A 102.97(8)
C36A C35A C31A 102.59(8)
C29A C35A H35A 113.1
C36A C35A H35A 113.1
C31A C35A H35A 113.1
C37A C36A C33A 100.66(8)
C37A C36A C35A 106.67(9)
C33A C36A C35A 100.11(8)
C37A C36A H36A 115.7
C33A C36A H36A 115.7
C35A C36A H36A 115.7
C38A C37A C36A 107.64(10)
C38A C37A H37A 126.2
C36A C37A H37A 126.2
C37A C38A C32A 107.57(10)
C37A C38A H38A 126.2
C32A C38A H38A 126.2

loop_
_geom_bond_atom_site_label_1
_geom_bond_atom_site_label_2
_geom_bond_distance
C1A C2A 1.3364(16)
C1A C6A 1.5141(16)
C1A H1A 0.9500
C2A C3A 1.5126(15)
C2A H2A 0.9500
C3A C7A 1.5519(15)
C3A C4A 1.5643(14)
C3A H3A 1.0000
C4A C10A 1.5347(14)
C4A C5A 1.5786(14)
C4A H4A 1.0000
C5A C13A 1.5378(14)
C5A C6A 1.5626(14)
C5A H5A 1.0000
C6A C7A 1.5498(15)
C6A H6A 1.0000
C7A C8A 1.5252(15)
C7A H7A 1.0000
C8A C9A 1.5258(14)
C8A H8AA 0.9900
C8A H8AB 0.9900
C9A C14A 1.5376(15)
C9A C13A 1.5523(14)
C9A C10A 1.5580(14)
C10A C11A 1.5332(14)
C10A H10A 1.0000
C11A C20A 1.5337(13)
C11A C17A 1.5444(14)
C11A C12A 1.6008(14)
C12A C13A 1.5299(14)
C12A C23A 1.5370(14)
C12A C16A 1.5441(14)
C13A H13A 1.0000
C14A C15A 1.5337(15)
C14A H14A 0.9900
C14A H14B 0.9900
C15A C16A 1.5358(14)
C15A C17A 1.5386(14)
C15A H15A 1.0000
C16A C21A 1.5358(15)
C16A H16A 1.0000
C17A C18A 1.5420(14)
C17A H17A 1.0000
C18A C19A 1.5385(14)
C18A C21A 1.5752(15)
C18A H18A 1.0000
C19A C30A 1.5296(14)
C19A C26A 1.5419(14)
C19A C20A 1.6031(14)
C20A C29A 1.5311(14)
C20A C24A 1.5423(14)
C21A C22A 1.5511(15)
C21A H21A 1.0000
C22A C26A 1.5358(15)
C22A C23A 1.5772(15)
C22A H22A 1.0000
C23A C24A 1.5441(14)
C23A H23A 1.0000
C24A C25A 1.5401(14)
C24A H24A 1.0000
C25A C27A 1.5339(15)
C25A C26A 1.5364(14)
C25A H25A 1.0000
C26A H26A 1.0000
C27A C28A 1.5348(15)
C27A H27A 0.9900
C27A H27B 0.9900
C28A C34A 1.5272(14)
C28A C30A 1.5546(14)
C28A C29A 1.5594(14)
C29A C35A 1.5340(14)
C29A H29A 1.0000
C30A C31A 1.5368(14)
C30A H30A 1.0000
C31A C32A 1.5623(14)
C31A C35A 1.5797(14)
C31A H31A 1.0000
C32A C38A 1.5182(16)
C32A C33A 1.5495(15)
C32A H32A 1.0000
C33A C34A 1.5256(16)
C33A C36A 1.5489(15)
C33A H33A 1.0000
C34A H34A 0.9900
C34A H34B 0.9900
C35A C36A 1.5600(14)
C35A H35A 1.0000
C36A C37A 1.5119(16)
C36A H36A 1.0000
C37A C38A 1.3367(16)
C37A H37A 0.9500
C38A H38A 0.9500
